data_2221512
loop_
_publ_author_name
'Tang, Chunbao'

_publ_section_title
;
 Bis[4-chloro-2-(iminomethyl)phenolato]copper(II)
;
_journal_coeditor_code SU2100
_journal_issue 4
_journal_name_full 'Acta Crystallographica Section E'
_journal_page_first m369
_journal_paper_doi 10.1107/S1600536809007624
_journal_volume 65
_journal_year 2009
_chemical_formula_iupac '[Cu (C7 H5 Cl N O)2]'
_chemical_formula_moiety 'C14 H10 Cl2 Cu N2 O2'
_chemical_formula_sum 'C14 H10 Cl2 Cu N2 O2'
_chemical_formula_weight 372.68
_chemical_name_systematic ?
_space_group_IT_number 14
_symmetry_cell_setting monoclinic
_symmetry_space_group_name_Hall '-P 2ybc'
_symmetry_space_group_name_H-M 'P 1 21/c 1'
_atom_sites_solution_hydrogens geom
_atom_sites_solution_primary direct
_atom_sites_solution_secondary difmap
_audit_creation_method SHELXL-97
_cell_angle_alpha 90.00
_cell_angle_beta 93.932(3)
_cell_angle_gamma 90.00
_cell_formula_units_Z 2
_cell_length_a 15.775(4)
_cell_length_b 5.6949(14)
_cell_length_c 7.886(2)
_cell_measurement_reflns_used 811
_cell_measurement_temperature 298(2)
_cell_measurement_theta_max 24.3
_cell_measurement_theta_min 2.5
_cell_volume 706.8(3)
_computing_cell_refinement 'SAINT (Bruker, 2002)'
_computing_data_collection 'SMART (Bruker, 2002)'
_computing_data_reduction 'SAINT (Bruker, 2002)'
_computing_molecular_graphics 'SHELXTL (Sheldrick, 2008)'
_computing_publication_material 'SHELXTL (Sheldrick, 2008)'
_computing_structure_refinement 'SHELXL97 (Sheldrick, 2008)'
_computing_structure_solution 'SHELXS97 (Sheldrick, 2008)'
_diffrn_ambient_temperature 298(2)
_diffrn_measured_fraction_theta_full 0.994
_diffrn_measured_fraction_theta_max 0.994
_diffrn_measurement_device_type 'Bruker SMART CCD area-detector'
_diffrn_measurement_method '\w scans'
_diffrn_radiation_monochromator graphite
_diffrn_radiation_source 'fine-focus sealed tube'
_diffrn_radiation_type MoK\a
_diffrn_radiation_wavelength 0.71073
_diffrn_reflns_av_R_equivalents 0.0376
_diffrn_reflns_av_sigmaI/netI 0.0502
_diffrn_reflns_limit_h_max 19
_diffrn_reflns_limit_h_min -19
_diffrn_reflns_limit_k_max 4
_diffrn_reflns_limit_k_min -7
_diffrn_reflns_limit_l_max 9
_diffrn_reflns_limit_l_min -9
_diffrn_reflns_number 3835
_diffrn_reflns_theta_full 26.73
_diffrn_reflns_theta_max 26.73
_diffrn_reflns_theta_min 2.59
_diffrn_standards_decay_% 0
_diffrn_standards_number 0
_exptl_absorpt_coefficient_mu 1.926
_exptl_absorpt_correction_T_max 0.7354
_exptl_absorpt_correction_T_min 0.7231
_exptl_absorpt_correction_type multi-scan
_exptl_absorpt_process_details '(SADABS; Sheldrick, 1996)'
_exptl_crystal_colour blue
_exptl_crystal_density_diffrn 1.751
_exptl_crystal_density_method 'not measured'
_exptl_crystal_description 'cut from needle'
_exptl_crystal_F_000 374
_exptl_crystal_size_max 0.18
_exptl_crystal_size_mid 0.17
_exptl_crystal_size_min 0.17
_refine_diff_density_max 0.481
_refine_diff_density_min -0.570
_refine_ls_extinction_method none
_refine_ls_goodness_of_fit_ref 1.013
_refine_ls_hydrogen_treatment constr
_refine_ls_matrix_type full
_refine_ls_number_parameters 97
_refine_ls_number_reflns 1488
_refine_ls_number_restraints 0
_refine_ls_restrained_S_all 1.013
_refine_ls_R_factor_all 0.0733
_refine_ls_R_factor_gt 0.0474
_refine_ls_shift/su_max 0.000
_refine_ls_shift/su_mean 0.000
_refine_ls_structure_factor_coef Fsqd
_refine_ls_weighting_details 'calc w=1/[\s^2^(Fo^2^)+(0.0757P)^2^+0.0803P] where P=(Fo^2^+2Fc^2^)/3'
_refine_ls_weighting_scheme calc
_refine_ls_wR_factor_gt 0.1212
_refine_ls_wR_factor_ref 0.1385
_reflns_number_gt 1025
_reflns_number_total 1488
_reflns_threshold_expression I>2\s(I)
_cod_data_source_file su2100.cif
_cod_data_source_block I
_cod_original_sg_symbol_H-M 'P 21/c'
_cod_database_code 2221512
_cod_database_fobs_code 2221512

loop_
_symmetry_equiv_pos_as_xyz
'x, y, z'
'-x, y+1/2, -z+1/2'
'-x, -y, -z'
'x, -y-1/2, z-1/2'

loop_
_atom_site_type_symbol
_atom_site_label
_atom_site_fract_x
_atom_site_fract_y
_atom_site_fract_z
_atom_site_U_iso_or_equiv
_atom_site_adp_type
_atom_site_calc_flag
_atom_site_refinement_flags
_atom_site_occupancy
_atom_site_disorder_assembly
_atom_site_disorder_group
Cu Cu1 0.5000 1.0000 1.0000 0.0394(3) Uani d S 1 . .
Cl Cl1 0.93518(8) 0.8488(3) 0.8060(2) 0.0767(5) Uani d . 1 . .
N N1 0.5411(2) 0.7404(6) 0.8909(4) 0.0407(8) Uani d . 1 . .
H H1 0.5043 0.6336 0.8631 0.049 Uiso calc R 1 . .
O O1 0.60283(17) 1.1520(5) 1.0157(4) 0.0418(7) Uani d . 1 . .
C C1 0.6875(3) 0.8577(7) 0.8857(5) 0.0361(9) Uani d . 1 . .
C C2 0.6766(3) 1.0747(7) 0.9685(5) 0.0369(9) Uani d . 1 . .
C C3 0.7494(3) 1.2131(8) 1.0047(5) 0.0446(11) Uani d . 1 . .
H H3 0.7444 1.3543 1.0624 0.053 Uiso calc R 1 . .
C C4 0.8280(3) 1.1444(8) 0.9568(6) 0.0506(12) Uani d . 1 . .
H H4 0.8751 1.2397 0.9817 0.061 Uiso calc R 1 . .
C C5 0.8372(3) 0.9355(8) 0.8721(6) 0.0468(11) Uani d . 1 . .
C C6 0.7682(3) 0.7904(8) 0.8369(6) 0.0460(11) Uani d . 1 . .
H H6 0.7749 0.6485 0.7811 0.055 Uiso calc R 1 . .
C C7 0.6171(3) 0.6979(7) 0.8509(5) 0.0411(10) Uani d . 1 . .
H H7 0.6274 0.5568 0.7967 0.049 Uiso calc R 1 . .

loop_
_atom_site_aniso_label
_atom_site_aniso_U_11
_atom_site_aniso_U_22
_atom_site_aniso_U_33
_atom_site_aniso_U_12
_atom_site_aniso_U_13
_atom_site_aniso_U_23
Cu1 0.0443(5) 0.0320(4) 0.0413(5) -0.0014(3) -0.0013(3) -0.0036(3)
Cl1 0.0436(7) 0.0892(11) 0.0988(12) 0.0013(7) 0.0152(7) -0.0162(9)
N1 0.041(2) 0.0338(19) 0.047(2) -0.0048(15) -0.0007(16) -0.0067(15)
O1 0.0398(17) 0.0346(17) 0.0509(18) -0.0019(12) 0.0033(13) -0.0081(13)
C1 0.041(2) 0.031(2) 0.036(2) -0.0007(17) -0.0005(17) 0.0020(17)
C2 0.046(3) 0.031(2) 0.033(2) -0.0010(18) -0.0024(18) -0.0008(16)
C3 0.051(3) 0.034(2) 0.048(3) -0.0038(19) -0.003(2) -0.0040(18)
C4 0.042(3) 0.052(3) 0.057(3) -0.008(2) -0.001(2) 0.002(2)
C5 0.037(2) 0.052(3) 0.051(3) 0.003(2) 0.004(2) 0.001(2)
C6 0.051(3) 0.040(3) 0.048(3) 0.006(2) 0.004(2) 0.0001(19)
C7 0.050(3) 0.030(2) 0.042(2) 0.0008(18) -0.0004(19) -0.0048(18)

loop_
_atom_type_symbol
_atom_type_description
_atom_type_scat_dispersion_real
_atom_type_scat_dispersion_imag
_atom_type_scat_source
C C 0.0033 0.0016 'International Tables Vol C Tables 4.2.6.8 and 6.1.1.4'
H H 0.0000 0.0000 'International Tables Vol C Tables 4.2.6.8 and 6.1.1.4'
O O 0.0106 0.0060 'International Tables Vol C Tables 4.2.6.8 and 6.1.1.4'
N N 0.0061 0.0033 'International Tables Vol C Tables 4.2.6.8 and 6.1.1.4'
Cl Cl 0.1484 0.1585 'International Tables Vol C Tables 4.2.6.8 and 6.1.1.4'
Cu Cu 0.3201 1.2651 'International Tables Vol C Tables 4.2.6.8 and 6.1.1.4'

loop_
_geom_angle_atom_site_label_1
_geom_angle_atom_site_label_2
_geom_angle_atom_site_label_3
_geom_angle_site_symmetry_1
_geom_angle_site_symmetry_3
_geom_angle
_geom_angle_publ_flag
O1 Cu1 O1 3_677 . 180.00(8) ?
O1 Cu1 N1 3_677 3_677 94.10(14) ?
O1 Cu1 N1 . 3_677 85.90(14) ?
O1 Cu1 N1 3_677 . 85.90(14) ?
O1 Cu1 N1 . . 94.10(14) ?
N1 Cu1 N1 3_677 . 180.0000(10) ?
C7 N1 Cu1 . . 128.9(3) ?
C7 N1 H1 . . 115.5 ?
Cu1 N1 H1 . . 115.5 ?
C2 O1 Cu1 . . 128.0(3) ?
C6 C1 C2 . . 120.3(4) ?
C6 C1 C7 . . 118.3(4) ?
C2 C1 C7 . . 121.4(4) ?
O1 C2 C3 . . 118.6(4) ?
O1 C2 C1 . . 124.0(4) ?
C3 C2 C1 . . 117.4(4) ?
C4 C3 C2 . . 121.6(4) ?
C4 C3 H3 . . 119.2 ?
C2 C3 H3 . . 119.2 ?
C5 C4 C3 . . 120.3(4) ?
C5 C4 H4 . . 119.8 ?
C3 C4 H4 . . 119.8 ?
C4 C5 C6 . . 120.5(4) ?
C4 C5 Cl1 . . 121.1(4) ?
C6 C5 Cl1 . . 118.4(4) ?
C5 C6 C1 . . 119.9(4) ?
C5 C6 H6 . . 120.1 ?
C1 C6 H6 . . 120.1 ?
N1 C7 C1 . . 123.5(4) ?
N1 C7 H7 . . 118.2 ?
C1 C7 H7 . . 118.2 ?

loop_
_geom_bond_atom_site_label_1
_geom_bond_atom_site_label_2
_geom_bond_site_symmetry_2
_geom_bond_distance
_geom_bond_publ_flag
Cu1 O1 3_677 1.835(3) ?
Cu1 O1 . 1.835(3) ?
Cu1 N1 3_677 1.850(3) ?
Cu1 N1 . 1.850(3) ?
Cl1 C5 . 1.736(5) ?
N1 C7 . 1.282(5) ?
N1 H1 . 0.8600 ?
O1 C2 . 1.321(5) ?
C1 C6 . 1.408(6) ?
C1 C2 . 1.413(6) ?
C1 C7 . 1.447(6) ?
C2 C3 . 1.406(6) ?
C3 C4 . 1.378(6) ?
C3 H3 . 0.9300 ?
C4 C5 . 1.377(7) ?
C4 H4 . 0.9300 ?
C5 C6 . 1.380(6) ?
C6 H6 . 0.9300 ?
C7 H7 . 0.9300 ?
